data_4107845
loop_
_publ_author_name
'Jun Harada'
'Ryo Nakajima'
'Keiichiro Ogawa'

_publ_section_title
;
 X-ray Diffraction Analysis of Photochromic Reaction of Fulgides:
 Crystalline State Reaction Induced by Two-Photon Excitation
;
_journal_name_full 'Journal of the American Chemical Society'
_journal_page_first 7085
_journal_page_last 7091
_journal_paper_doi 10.1021/ja800353u
_journal_volume 130
_journal_year 2008
_chemical_formula_sum 'C17 H20 O4'
_chemical_formula_weight 288.33
_chemical_melting_point 400(1)
_chemical_name_systematic
; 
(E)-2-[1-(2,5-dimethyl-3-furyl)-2-methylpropylidene]-3-isopropylidenesuccinic 
anhydride
;
_space_group_IT_number 14
_symmetry_cell_setting monoclinic
_symmetry_space_group_name_Hall '-P 2ybc'
_symmetry_space_group_name_H-M 'P 1 21/c 1'
_atom_sites_solution_hydrogens geom
_atom_sites_solution_primary direct
_atom_sites_solution_secondary difmap
_audit_creation_method SHELXL-97
_cell_angle_alpha 90.00
_cell_angle_beta 111.036(2)
_cell_angle_gamma 90.00
_cell_formula_units_Z 4
_cell_length_a 8.2761(10)
_cell_length_b 18.741(2)
_cell_length_c 10.5382(13)
_cell_measurement_reflns_used 6515
_cell_measurement_temperature 90
_cell_measurement_theta_max 30.0
_cell_measurement_theta_min 2.3
_cell_volume 1525.6(3)
_computing_cell_refinement 'SAINT (Bruker, 1998)'
_computing_data_collection 'SMART (Bruker, 1998)'
_computing_data_reduction SAINT
_computing_molecular_graphics 'SHELXTL (Sheldrick, 2008)'
_computing_publication_material SHELXTL
_computing_structure_refinement 'SHELXL-97 (Sheldrick, 2008)'
_computing_structure_solution 'SHELXS-97 (Sheldrick, 2008)'
_diffrn_ambient_temperature 90
_diffrn_detector_area_resol_mean 8.192
_diffrn_measured_fraction_theta_full 0.990
_diffrn_measured_fraction_theta_max 0.990
_diffrn_measurement_device_type 'Bruker SMART 1000 CCD diffractometer'
_diffrn_measurement_method \w_scan
_diffrn_radiation_monochromator graphite
_diffrn_radiation_source 'fine-focus sealed tube'
_diffrn_radiation_type MoK\a
_diffrn_radiation_wavelength 0.71073
_diffrn_reflns_av_R_equivalents 0.0565
_diffrn_reflns_av_sigmaI/netI 0.0444
_diffrn_reflns_limit_h_max 11
_diffrn_reflns_limit_h_min -11
_diffrn_reflns_limit_k_max 26
_diffrn_reflns_limit_k_min -26
_diffrn_reflns_limit_l_max 14
_diffrn_reflns_limit_l_min -14
_diffrn_reflns_number 21557
_diffrn_reflns_theta_full 30.13
_diffrn_reflns_theta_max 30.13
_diffrn_reflns_theta_min 2.17
_diffrn_standards_decay_% 0
_exptl_absorpt_coefficient_mu 0.089
_exptl_absorpt_correction_T_max 0.9654
_exptl_absorpt_correction_T_min 0.9570
_exptl_absorpt_correction_type multi-scan
_exptl_absorpt_process_details 'SADABS (Sheldrick, 2002)'
_exptl_crystal_colour dark_red
_exptl_crystal_density_diffrn 1.255
_exptl_crystal_description block
_exptl_crystal_F_000 616
_exptl_crystal_size_max 0.50
_exptl_crystal_size_mid 0.40
_exptl_crystal_size_min 0.40
_refine_diff_density_max 0.391
_refine_diff_density_min -0.344
_refine_diff_density_rms 0.061
_refine_ls_extinction_method none
_refine_ls_goodness_of_fit_ref 1.103
_refine_ls_hydrogen_treatment constr
_refine_ls_matrix_type full
_refine_ls_number_parameters 241
_refine_ls_number_reflns 4456
_refine_ls_number_restraints 0
_refine_ls_restrained_S_all 1.103
_refine_ls_R_factor_all 0.1114
_refine_ls_R_factor_gt 0.0769
_refine_ls_shift/su_max 0.000
_refine_ls_shift/su_mean 0.000
_refine_ls_structure_factor_coef Fsqd
_refine_ls_weighting_details 'calc w=1/[\s^2^(Fo^2^)+(0.0422P)^2^+2.2567P] where P=(Fo^2^+2Fc^2^)/3'
_refine_ls_weighting_scheme calc
_refine_ls_wR_factor_gt 0.1742
_refine_ls_wR_factor_ref 0.1900
_reflns_number_gt 3165
_reflns_number_total 4456
_reflns_threshold_expression >2sigma(I)
_cod_data_source_file ja800353u-file009.cif
_cod_data_source_block 2_742nm
_cod_database_code 4107845

loop_
_symmetry_equiv_pos_as_xyz
'x, y, z'
'-x, y+1/2, -z+1/2'
'-x, -y, -z'
'x, -y-1/2, z-1/2'

loop_
_atom_site_label
_atom_site_type_symbol
_atom_site_fract_x
_atom_site_fract_y
_atom_site_fract_z
_atom_site_U_iso_or_equiv
_atom_site_adp_type
_atom_site_occupancy
_atom_site_symmetry_multiplicity
_atom_site_calc_flag
_atom_site_refinement_flags
_atom_site_disorder_assembly
_atom_site_disorder_group
C8 C 0.4859(4) 0.62452(8) 0.1752(3) 0.0169(19) Uani 0.72 1 d PG A 1
C1 C 0.4861(3) 0.55536(8) 0.2174(2) 0.0215(9) Uani 0.72 1 d PG A 1
C2 C 0.37069(19) 0.51708(7) 0.27309(15) 0.0222(9) Uani 0.72 1 d PG A 1
C3 C 0.5969(3) 0.49942(9) 0.1920(2) 0.0301(9) Uani 0.72 1 d PG A 1
C4 C 0.3823(2) 0.44085(7) 0.24075(18) 0.030(2) Uani 0.72 1 d PG A 1
O5 O 0.5220(3) 0.43319(8) 0.1974(2) 0.0375(13) Uani 0.72 1 d PG A 1
O6 O 0.7273(3) 0.50122(12) 0.1667(3) 0.0491(8) Uani 0.72 1 d PG A 1
O7 O 0.3028(3) 0.38883(8) 0.2494(3) 0.0371(7) Uani 0.72 1 d PG A 1
C9 C 0.2983(2) 0.53860(8) 0.36349(18) 0.0220(6) Uani 0.72 1 d PG A 1
C18 C 0.3237(3) 0.61211(10) 0.4219(3) 0.0254(10) Uani 0.72 1 d PG A 1
H18A H 0.4307 0.6323 0.4175 0.038 Uiso 0.72 1 calc PR A 1
H18B H 0.3315 0.6101 0.5169 0.038 Uiso 0.72 1 calc PR A 1
H18C H 0.2254 0.6422 0.3697 0.038 Uiso 0.72 1 calc PR A 1
C19 C 0.1890(2) 0.49006(11) 0.4135(2) 0.0338(7) Uani 0.72 1 d PG A 1
H19A H 0.0801 0.4797 0.3387 0.051 Uiso 0.72 1 calc PR A 1
H19B H 0.1641 0.5134 0.4876 0.051 Uiso 0.72 1 calc PR A 1
H19C H 0.2516 0.4454 0.4466 0.051 Uiso 0.72 1 calc PR A 1
C10 C 0.33756(18) 0.67210(11) 0.1590(4) 0.0194(13) Uani 0.72 1 d PG A 1
C11 C 0.33970(17) 0.74658(11) 0.1964(4) 0.0162(9) Uani 0.72 1 d PG A 1
H11 H 0.4394 0.7750 0.2399 0.019 Uiso 0.72 1 calc PR A 1
C12 C 0.1667(2) 0.65463(7) 0.09576(18) 0.0176(5) Uani 0.72 1 d PG A 1
C13 C 0.17342(19) 0.76801(7) 0.15773(18) 0.0193(5) Uani 0.72 1 d PG A 1
O14 O 0.06528(15) 0.71261(7) 0.09343(15) 0.0200(4) Uani 0.72 1 d PG A 1
C15 C 0.0718(3) 0.58969(8) 0.0296(3) 0.0236(8) Uani 0.72 1 d PG A 1
H15A H 0.0278 0.5650 0.0925 0.035 Uiso 0.72 1 calc PR A 1
H15B H 0.1501 0.5580 0.0051 0.035 Uiso 0.72 1 calc PR A 1
H15C H -0.0254 0.6031 -0.0526 0.035 Uiso 0.72 1 calc PR A 1
C16 C 0.0863(3) 0.83547(8) 0.1702(3) 0.0263(6) Uani 0.72 1 d PG A 1
H16A H 0.1731 0.8698 0.2243 0.039 Uiso 0.72 1 calc PR A 1
H16B H 0.0034 0.8259 0.2151 0.039 Uiso 0.72 1 calc PR A 1
H16C H 0.0251 0.8552 0.0795 0.039 Uiso 0.72 1 calc PR A 1
C17 C 0.6435(8) 0.6568(2) 0.1558(5) 0.0324(18) Uani 0.72 1 d PG A 1
H17 H 0.7011 0.6170 0.1248 0.039 Uiso 0.72 1 calc PR A 1
C20 C 0.6046(8) 0.7145(4) 0.0470(5) 0.0317(15) Uani 0.72 1 d PG A 1
H20A H 0.5085 0.6991 -0.0342 0.048 Uiso 0.72 1 calc PR A 1
H20B H 0.7075 0.7228 0.0236 0.048 Uiso 0.72 1 calc PR A 1
H20C H 0.5728 0.7588 0.0816 0.048 Uiso 0.72 1 calc PR A 1
C21 C 0.7753(7) 0.6831(3) 0.2909(5) 0.0558(15) Uani 0.72 1 d PG A 1
H21A H 0.7272 0.7241 0.3232 0.084 Uiso 0.72 1 calc PR A 1
H21B H 0.8820 0.6975 0.2777 0.084 Uiso 0.72 1 calc PR A 1
H21C H 0.8009 0.6447 0.3583 0.084 Uiso 0.72 1 calc PR A 1
C1C C 0.4638(19) 0.5472(8) 0.1943(16) 0.039(3) Uiso 0.28 1 d P B 2
C2C C 0.3470(18) 0.5212(7) 0.2458(16) 0.034(3) Uiso 0.28 1 d P B 2
C3C C 0.5561(17) 0.4851(7) 0.1638(13) 0.037(3) Uiso 0.28 1 d P B 2
C4C C 0.3748(16) 0.4424(6) 0.2567(18) 0.033(4) Uiso 0.28 1 d P B 2
O5C O 0.5053(15) 0.4256(6) 0.2087(12) 0.041(3) Uiso 0.28 1 d P B 2
O6C O 0.6646(11) 0.4857(5) 0.1130(8) 0.042(2) Uiso 0.28 1 d P B 2
O7C O 0.3035(13) 0.3973(5) 0.3002(9) 0.047(3) Uiso 0.28 1 d P B 2
C8C C 0.487(2) 0.6230(7) 0.1764(17) 0.046(9) Uiso 0.28 1 d P B 2
C9C C 0.2321(12) 0.5682(5) 0.2876(10) 0.0338(19) Uiso 0.28 1 d P B 2
C10C C 0.3533(16) 0.6647(7) 0.1730(15) 0.022(3) Uiso 0.28 1 d P B 2
C11C C 0.3231(19) 0.7376(10) 0.182(2) 0.045(4) Uiso 0.28 1 d P B 2
H11C H 0.3952 0.7739 0.1682 0.053 Uiso 0.28 1 calc PR B 2
C12C C 0.1904(11) 0.6296(5) 0.1824(9) 0.0306(18) Uiso 0.28 1 d P B 2
C13C C 0.1873(12) 0.7502(5) 0.2106(10) 0.029(2) Uiso 0.28 1 d P B 2
O14C O 0.1055(8) 0.6886(3) 0.2268(6) 0.0320(13) Uiso 0.28 1 d P B 2
C15C C 0.071(2) 0.6096(8) 0.0364(16) 0.046(3) Uiso 0.28 1 d P B 2
H15D H -0.0385 0.5905 0.0385 0.069 Uiso 0.28 1 calc PR B 2
H15E H 0.1276 0.5735 -0.0002 0.069 Uiso 0.28 1 calc PR B 2
H15F H 0.0473 0.6522 -0.0213 0.069 Uiso 0.28 1 calc PR B 2
C16C C 0.1039(14) 0.8164(6) 0.2367(12) 0.041(2) Uiso 0.28 1 d P B 2
H16D H 0.1171 0.8183 0.3328 0.062 Uiso 0.28 1 calc PR B 2
H16E H -0.0194 0.8161 0.1802 0.062 Uiso 0.28 1 calc PR B 2
H16F H 0.1593 0.8582 0.2141 0.062 Uiso 0.28 1 calc PR B 2
C17C C 0.6466(19) 0.6471(8) 0.1427(12) 0.012(2) Uiso 0.28 1 d P B 2
H17C H 0.6793 0.6074 0.0932 0.014 Uiso 0.28 1 calc PR B 2
C18C C 0.331(2) 0.5964(9) 0.4312(16) 0.043(3) Uiso 0.28 1 d P B 2
H18D H 0.4295 0.6250 0.4308 0.065 Uiso 0.28 1 calc PR B 2
H18E H 0.3720 0.5561 0.4938 0.065 Uiso 0.28 1 calc PR B 2
H18F H 0.2531 0.6260 0.4608 0.065 Uiso 0.28 1 calc PR B 2
C19C C 0.0696(14) 0.5302(6) 0.2922(11) 0.044(2) Uiso 0.28 1 d P B 2
H19D H 0.0279 0.4961 0.2169 0.065 Uiso 0.28 1 calc PR B 2
H19E H -0.0208 0.5656 0.2840 0.065 Uiso 0.28 1 calc PR B 2
H19F H 0.0982 0.5048 0.3788 0.065 Uiso 0.28 1 calc PR B 2
C20C C 0.617(4) 0.7095(17) 0.060(3) 0.072(9) Uiso 0.28 1 d P B 2
H20D H 0.6452 0.7519 0.1188 0.107 Uiso 0.28 1 calc PR B 2
H20E H 0.4944 0.7114 0.0010 0.107 Uiso 0.28 1 calc PR B 2
H20F H 0.6893 0.7082 0.0048 0.107 Uiso 0.28 1 calc PR B 2
C21C C 0.7916(17) 0.6583(6) 0.2750(13) 0.032(3) Uiso 0.28 1 d P B 2
H21D H 0.8224 0.6127 0.3231 0.048 Uiso 0.28 1 calc PR B 2
H21E H 0.7553 0.6921 0.3306 0.048 Uiso 0.28 1 calc PR B 2
H21F H 0.8923 0.6775 0.2582 0.048 Uiso 0.28 1 calc PR B 2

loop_
_atom_site_aniso_label
_atom_site_aniso_U_11
_atom_site_aniso_U_22
_atom_site_aniso_U_33
_atom_site_aniso_U_23
_atom_site_aniso_U_13
_atom_site_aniso_U_12
C8 0.017(2) 0.015(2) 0.018(2) 0.0014(9) 0.0056(11) 0.0034(10)
C1 0.0232(18) 0.0173(16) 0.0257(19) 0.0021(13) 0.0108(15) 0.0069(13)
C2 0.0242(18) 0.0112(13) 0.028(2) 0.0019(12) 0.0054(15) 0.0022(11)
C3 0.041(2) 0.0191(17) 0.035(2) 0.0043(15) 0.0198(19) 0.0101(17)
C4 0.036(3) 0.0169(17) 0.027(3) 0.0028(13) -0.0027(15) 0.0034(13)
O5 0.055(2) 0.0169(14) 0.0427(19) -0.0007(11) 0.0207(14) 0.0160(13)
O6 0.059(2) 0.0357(16) 0.070(2) 0.0104(16) 0.044(2) 0.0212(15)
O7 0.0405(15) 0.0177(12) 0.0418(18) 0.0022(12) 0.0012(13) -0.0029(10)
C9 0.0208(13) 0.0189(13) 0.0232(13) 0.0057(10) 0.0042(11) -0.0037(10)
C18 0.0327(19) 0.028(2) 0.0188(15) -0.0001(14) 0.0129(13) -0.0063(16)
C19 0.0332(17) 0.0298(17) 0.0393(18) 0.0090(14) 0.0140(14) -0.0061(14)
C10 0.022(2) 0.0175(19) 0.0198(19) 0.0023(13) 0.0084(13) 0.0019(12)
C11 0.0162(15) 0.0115(15) 0.0215(17) 0.0014(11) 0.0074(11) -0.0017(10)
C12 0.0179(12) 0.0155(12) 0.0191(12) 0.0020(10) 0.0062(10) 0.0014(10)
C13 0.0219(14) 0.0163(13) 0.0211(14) -0.0007(11) 0.0094(11) -0.0006(10)
O14 0.0166(9) 0.0166(9) 0.0271(10) -0.0007(8) 0.0083(8) 0.0008(7)
C15 0.0182(15) 0.0208(18) 0.0263(16) 0.0010(14) 0.0012(11) -0.0040(14)
C16 0.0260(15) 0.0202(14) 0.0348(17) -0.0044(13) 0.0134(13) 0.0035(12)
C17 0.030(2) 0.021(2) 0.052(3) -0.0034(18) 0.020(2) 0.0062(17)
C20 0.031(2) 0.039(2) 0.033(2) 0.0143(17) 0.0209(17) -0.0006(15)
C21 0.049(3) 0.047(3) 0.047(3) 0.011(2) -0.011(2) -0.023(3)

loop_
_atom_type_symbol
_atom_type_description
_atom_type_scat_dispersion_real
_atom_type_scat_dispersion_imag
_atom_type_scat_source
C C 0.0033 0.0016 'International Tables Vol C Tables 4.2.6.8 and 6.1.1.4'
H H 0.0000 0.0000 'International Tables Vol C Tables 4.2.6.8 and 6.1.1.4'
O O 0.0106 0.0060 'International Tables Vol C Tables 4.2.6.8 and 6.1.1.4'

loop_
_geom_angle_atom_site_label_1
_geom_angle_atom_site_label_2
_geom_angle_atom_site_label_3
_geom_angle
C1 C8 C10 120.82(14)
C1 C8 C17 121.4(2)
C10 C8 C17 117.6(2)
C8 C1 C2 131.6
C8 C1 C3 122.7
C2 C1 C3 105.0
C9 C2 C1 130.3
C9 C2 C4 122.0
C1 C2 C4 105.9
O6 C3 O5 118.7
O6 C3 C1 133.2
O5 C3 C1 108.0
O7 C4 O5 118.9
O7 C4 C2 133.3
O5 C4 C2 107.7
C4 O5 C3 110.7
C2 C9 C18 122.1
C2 C9 C19 122.6
C18 C9 C19 115.3
C12 C10 C11 105.8
C12 C10 C8 125.61(16)
C11 C10 C8 128.45(16)
C13 C11 C10 107.1
C13 C11 H11 126.5
C10 C11 H11 126.5
O14 C12 C10 109.8
O14 C12 C15 115.2
C10 C12 C15 135.0
C11 C13 O14 109.6
C11 C13 C16 134.6
O14 C13 C16 115.8
C12 O14 C13 107.6
C8 C17 C20 115.1(4)
C8 C17 C21 111.3(4)
C20 C17 C21 111.0
C8 C17 H17 106.3
C20 C17 H17 106.3
C21 C17 H17 106.3
C2C C1C C8C 123.2(12)
C2C C1C C3C 107.5(12)
C8C C1C C3C 129.4(11)
C1C C2C C9C 122.2(11)
C1C C2C C4C 105.9(12)
C9C C2C C4C 131.8(12)
O6C C3C O5C 123.1(12)
O6C C3C C1C 127.9(12)
O5C C3C C1C 108.9(11)
O7C C4C O5C 122.0(12)
O7C C4C C2C 129.5(15)
O5C C4C C2C 108.4(11)
C3C O5C C4C 109.0(9)
C10C C8C C1C 115.3(12)
C10C C8C C17C 125.7(12)
C1C C8C C17C 118.4(11)
C2C C9C C18C 109.2(10)
C2C C9C C19C 113.4(9)
C18C C9C C19C 106.8(9)
C2C C9C C12C 103.5(9)
C18C C9C C12C 110.7(9)
C19C C9C C12C 113.2(8)
C8C C10C C11C 137.0(12)
C8C C10C C12C 118.9(12)
C11C C10C C12C 103.4(10)
C13C C11C C10C 112.8(14)
C13C C11C H11C 123.6
C10C C11C H11C 123.6
O14C C12C C10C 103.3(8)
O14C C12C C15C 106.8(8)
C10C C12C C15C 107.6(10)
O14C C12C C9C 109.9(7)
C10C C12C C9C 112.9(9)
C15C C12C C9C 115.5(9)
C11C C13C O14C 112.6(11)
C11C C13C C16C 134.1(12)
O14C C13C C16C 113.2(8)
C13C O14C C12C 106.2(7)
C12C C15C H15D 109.5
C12C C15C H15E 109.5
H15D C15C H15E 109.5
C12C C15C H15F 109.5
H15D C15C H15F 109.5
H15E C15C H15F 109.5
C13C C16C H16D 109.5
C13C C16C H16E 109.5
H16D C16C H16E 109.5
C13C C16C H16F 109.5
H16D C16C H16F 109.5
H16E C16C H16F 109.5
C20C C17C C21C 111.1(13)
C20C C17C C8C 113.6(18)
C21C C17C C8C 107.0(11)
C20C C17C H17C 108.3
C21C C17C H17C 108.3
C8C C17C H17C 108.3
C9C C18C H18D 109.5
C9C C18C H18E 109.5
H18D C18C H18E 109.5
C9C C18C H18F 109.5
H18D C18C H18F 109.5
H18E C18C H18F 109.5
C9C C19C H19D 109.5
C9C C19C H19E 109.5
H19D C19C H19E 109.5
C9C C19C H19F 109.5
H19D C19C H19F 109.5
H19E C19C H19F 109.5
C17C C20C H20D 109.5
C17C C20C H20E 109.5
H20D C20C H20E 109.5
C17C C20C H20F 109.5
H20D C20C H20F 109.5
H20E C20C H20F 109.5
C17C C21C H21D 109.5
C17C C21C H21E 109.5
H21D C21C H21E 109.5
C17C C21C H21F 109.5
H21D C21C H21F 109.5
H21E C21C H21F 109.5

loop_
_geom_bond_atom_site_label_1
_geom_bond_atom_site_label_2
_geom_bond_distance
C8 C1 1.3702
C8 C10 1.477(2)
C8 C17 1.517(7)
C1 C2 1.4737
C1 C3 1.4794
C2 C9 1.3561
C2 C4 1.4798
C3 O6 1.2015
C3 O5 1.3973
C4 O7 1.1977
C4 O5 1.3954
C9 C18 1.4926
C9 C19 1.5050
C18 H18A 0.9800
C18 H18B 0.9800
C18 H18C 0.9800
C19 H19A 0.9800
C19 H19B 0.9800
C19 H19C 0.9800
C10 C12 1.3688
C10 C11 1.4486
C11 C13 1.3485
C11 H11 0.9500
C12 O14 1.3681
C12 C15 1.4805
C13 O14 1.3794
C13 C16 1.4842
C15 H15A 0.9800
C15 H15B 0.9800
C15 H15C 0.9800
C16 H16A 0.9800
C16 H16B 0.9800
C16 H16C 0.9800
C17 C20 1.5243
C17 C21 1.5316
C17 H17 1.0000
C20 H20A 0.9800
C20 H20B 0.9800
C20 H20C 0.9800
C21 H21A 0.9800
C21 H21B 0.9800
C21 H21C 0.9800
C1C C2C 1.358(17)
C1C C8C 1.455(18)
C1C C3C 1.489(18)
C2C C9C 1.475(15)
C2C C4C 1.493(16)
C3C O6C 1.200(15)
C3C O5C 1.337(16)
C4C O7C 1.211(16)
C4C O5C 1.383(19)
C8C C10C 1.343(19)
C8C C17C 1.56(2)
C9C C18C 1.533(18)
C9C C19C 1.538(14)
C9C C12C 1.548(13)
C10C C11C 1.398(19)
C10C C12C 1.535(15)
C11C C13C 1.287(18)
C11C H11C 0.9500
C12C O14C 1.471(11)
C12C C15C 1.547(17)
C13C O14C 1.379(11)
C13C C16C 1.492(14)
C15C H15D 0.9800
C15C H15E 0.9800
C15C H15F 0.9800
C16C H16D 0.9800
C16C H16E 0.9800
C16C H16F 0.9800
C17C C20C 1.42(2)
C17C C21C 1.492(15)
C17C H17C 1.0000
C18C H18D 0.9800
C18C H18E 0.9800
C18C H18F 0.9800
C19C H19D 0.9800
C19C H19E 0.9800
C19C H19F 0.9800
C20C H20D 0.9800
C20C H20E 0.9800
C20C H20F 0.9800
C21C H21D 0.9800
C21C H21E 0.9800
C21C H21F 0.9800

loop_
_geom_torsion_atom_site_label_1
_geom_torsion_atom_site_label_2
_geom_torsion_atom_site_label_3
_geom_torsion_atom_site_label_4
_geom_torsion
C10 C8 C1 C2 -10.5(2)
C17 C8 C1 C2 164.0(3)
C10 C8 C1 C3 158.8(2)
C17 C8 C1 C3 -26.7(3)
C8 C1 C2 C9 -40.6
C3 C1 C2 C9 148.7
C8 C1 C2 C4 154.6
C3 C1 C2 C4 -16.1
C8 C1 C3 O6 21.1
C2 C1 C3 O6 -167.1
C8 C1 C3 O5 -157.2
C2 C1 C3 O5 14.6
C9 C2 C4 O7 23.0
C1 C2 C4 O7 -170.6
C9 C2 C4 O5 -154.1
C1 C2 C4 O5 12.3
O7 C4 O5 C3 179.2
C2 C4 O5 C3 -3.2
O6 C3 O5 C4 174.2
C1 C3 O5 C4 -7.2
C1 C2 C9 C18 2.1
C4 C2 C9 C18 164.8
C1 C2 C9 C19 -177.1
C4 C2 C9 C19 -14.4
C1 C8 C10 C12 -45.9(4)
C17 C8 C10 C12 139.5(3)
C1 C8 C10 C11 138.80(13)
C17 C8 C10 C11 -35.9(4)
C12 C10 C11 C13 1.8
C8 C10 C11 C13 177.9(3)
C11 C10 C12 O14 -0.7
C8 C10 C12 O14 -176.9(3)
C11 C10 C12 C15 177.9
C8 C10 C12 C15 1.7(3)
C10 C11 C13 O14 -2.2
C10 C11 C13 C16 177.3
C10 C12 O14 C13 -0.6
C15 C12 O14 C13 -179.5
C11 C13 O14 C12 1.8
C16 C13 O14 C12 -177.8
C1 C8 C17 C20 150.1(4)
C10 C8 C17 C20 -35.3(5)
C1 C8 C17 C21 -82.6(4)
C10 C8 C17 C21 92.1(5)
C8C C1C C2C C9C 0(2)
C3C C1C C2C C9C 180.0(12)
C8C C1C C2C C4C -175.8(13)
C3C C1C C2C C4C 3.8(16)
C2C C1C C3C O6C 177.3(14)
C8C C1C C3C O6C -3(2)
C2C C1C C3C O5C -5.7(17)
C8C C1C C3C O5C 173.9(14)
C1C C2C C4C O7C 178.1(15)
C9C C2C C4C O7C 2(3)
C1C C2C C4C O5C -1.0(16)
C9C C2C C4C O5C -176.6(13)
O6C C3C O5C C4C -177.8(12)
C1C C3C O5C C4C 5.0(14)
O7C C4C O5C C3C 178.2(13)
C2C C4C O5C C3C -2.6(14)
C2C C1C C8C C10C -20(2)
C3C C1C C8C C10C 160.5(16)
C2C C1C C8C C17C 168.6(15)
C3C C1C C8C C17C -11(2)
C1C C2C C9C C18C -82.4(17)
C4C C2C C9C C18C 92.7(17)
C1C C2C C9C C19C 158.6(13)
C4C C2C C9C C19C -26(2)
C1C C2C C9C C12C 35.6(16)
C4C C2C C9C C12C -149.4(15)
C1C C8C C10C C11C 166.2(16)
C17C C8C C10C C11C -23(3)
C1C C8C C10C C12C -2(2)
C17C C8C C10C C12C 168.5(13)
C8C C10C C11C C13C -161.8(19)
C12C C10C C11C C13C 7.8(16)
C8C C10C C12C O14C 159.6(13)
C11C C10C C12C O14C -12.4(12)
C8C C10C C12C C15C -87.6(16)
C11C C10C C12C C15C 100.4(11)
C8C C10C C12C C9C 40.9(16)
C11C C10C C12C C9C -131.0(11)
C2C C9C C12C O14C -168.4(8)
C18C C9C C12C O14C -51.5(11)
C19C C9C C12C O14C 68.3(10)
C2C C9C C12C C10C -53.7(11)
C18C C9C C12C C10C 63.2(11)
C19C C9C C12C C10C -177.0(8)
C2C C9C C12C C15C 70.7(12)
C18C C9C C12C C15C -172.4(11)
C19C C9C C12C C15C -52.6(12)
C10C C11C C13C O14C 0.5(18)
C10C C11C C13C C16C 177.0(12)
C11C C13C O14C C12C -9.1(14)
C16C C13C O14C C12C 173.6(8)
C10C C12C O14C C13C 12.9(10)
C15C C12C O14C C13C -100.5(9)
C9C C12C O14C C13C 133.6(8)
C10C C8C C17C C20C -22(2)
C1C C8C C17C C20C 148.7(18)
C10C C8C C17C C21C 101.1(17)
C1C C8C C17C C21C -88.4(16)
